data_2015452
loop_
_publ_author_name
'Kikolski, Elizabeth M.'
'Lalancette, Roger A.'
'Thompson, Hugh W.'

_publ_section_title
;
 ({-})-3,7-Dioxo-5\b-cholanic acid: dual hydrogen-bonding modes in a
 diketonic bile-acid derivative
;
_journal_coden_ASTM ACSCEE
_journal_coeditor_code SK3014
_journal_issue 7
_journal_name_full
;
 Acta Crystallographica, Section C: Crystal Structure Communications
;
_journal_page_first o394
_journal_page_last o396
_journal_paper_doi 10.1107/S010827010601136X
_journal_volume 62
_journal_year 2006
_chemical_formula_iupac 'C24 H36 O4'
_chemical_formula_moiety 'C24 H36 O4'
_chemical_formula_sum 'C24 H36 O4'
_chemical_formula_weight 388.53
_chemical_melting_point 433
_chemical_name_common '7-ketolithocholic acid'
_chemical_name_systematic
;
(-)-3,7-Dioxo-5\b-cholanic acid
;
_space_group_IT_number 19
_symmetry_cell_setting orthorhombic
_symmetry_space_group_name_Hall 'P 2ac 2ab'
_symmetry_space_group_name_H-M 'P 21 21 21'
_atom_sites_solution_hydrogens geom
_atom_sites_solution_primary direct
_atom_sites_solution_secondary difmap
_audit_creation_method SHELXL97
_cell_angle_alpha 90.00
_cell_angle_beta 90.00
_cell_angle_gamma 90.00
_cell_formula_units_Z 12
_cell_length_a 7.61770(10)
_cell_length_b 27.6911(4)
_cell_length_c 29.9256(4)
_cell_measurement_reflns_used 27061
_cell_measurement_temperature 100(2)
_cell_measurement_theta_max 69.64
_cell_measurement_theta_min 2.17
_cell_volume 6312.58(15)
_computing_cell_refinement SMART
_computing_data_collection 'SMART (Bruker, 2000)'
_computing_data_reduction 'SAINT-Plus (Bruker, 2000)'
_computing_molecular_graphics 'SHELXTL (Bruker, 2000)'
_computing_publication_material SHELXTL
_computing_structure_refinement 'SHELXL97 (Sheldrick, 1997)'
_computing_structure_solution 'SHELXS97 (Sheldrick, 1997)'
_diffrn_ambient_temperature 100(2)
_diffrn_measured_fraction_theta_full 0.976
_diffrn_measured_fraction_theta_max 0.976
_diffrn_measurement_device_type 'Bruker SMART CCD APEX II area-detector'
_diffrn_measurement_method '\f and \w'
_diffrn_radiation_monochromator graphite
_diffrn_radiation_source 'fine-focus sealed tube'
_diffrn_radiation_type CuK\a
_diffrn_radiation_wavelength 1.54178
_diffrn_reflns_av_R_equivalents 0.0217
_diffrn_reflns_av_sigmaI/netI 0.0305
_diffrn_reflns_limit_h_max 9
_diffrn_reflns_limit_h_min -7
_diffrn_reflns_limit_k_max 33
_diffrn_reflns_limit_k_min -27
_diffrn_reflns_limit_l_max 23
_diffrn_reflns_limit_l_min -35
_diffrn_reflns_number 27061
_diffrn_reflns_theta_full 69.64
_diffrn_reflns_theta_max 69.64
_diffrn_reflns_theta_min 2.17
_diffrn_standards_decay_% 0
_diffrn_standards_number 0
_exptl_absorpt_coefficient_mu 0.646
_exptl_absorpt_correction_T_max 0.9265
_exptl_absorpt_correction_T_min 0.8710
_exptl_absorpt_correction_type multi-scan
_exptl_absorpt_process_details '(SADABS; Blessing, 1995)'
_exptl_crystal_colour colourless
_exptl_crystal_density_diffrn 1.226
_exptl_crystal_density_method 'not measured'
_exptl_crystal_description block
_exptl_crystal_F_000 2544
_exptl_crystal_size_max 0.22
_exptl_crystal_size_mid 0.13
_exptl_crystal_size_min 0.12
_refine_diff_density_max 0.21
_refine_diff_density_min -0.16
_refine_ls_abs_structure_details 'Flack H D (1983), Acta Cryst. A39, 876-881'
_refine_ls_abs_structure_Flack 0.14(13)
_refine_ls_extinction_coef 0.00006(2)
_refine_ls_extinction_expression Fc^*^=kFc[1+0.001xFc^2^\l^3^/sin(2\q)]^-1/4^
_refine_ls_extinction_method 'SHELXL97 (Sheldrick,1997)'
_refine_ls_goodness_of_fit_ref 1.07
_refine_ls_hydrogen_treatment constr
_refine_ls_matrix_type full
_refine_ls_number_parameters 758
_refine_ls_number_reflns 10459
_refine_ls_number_restraints 0
_refine_ls_restrained_S_all 1.07
_refine_ls_R_factor_all 0.040
_refine_ls_R_factor_gt 0.036
_refine_ls_shift/su_max 0.01
_refine_ls_shift/su_mean 0.00
_refine_ls_structure_factor_coef Fsqd
_refine_ls_weighting_details 'calc w=1/[\s^2^(Fo^2^)+(0.0471P)^2^+1.0308P] where P=(Fo^2^+2Fc^2^)/3'
_refine_ls_weighting_scheme calc
_refine_ls_wR_factor_gt 0.089
_refine_ls_wR_factor_ref 0.091
_reflns_number_gt 9648
_reflns_number_total 10459
_reflns_threshold_expression I>2\s(I)
_cod_data_source_file sk3014.cif
_cod_data_source_block I
_cod_depositor_comments
;
The following automatic conversions were performed:
'_symmetry_cell_setting' value 'Orthorhombic' changed to 'orthorhombic'
according to '/home/saulius/struct/CIF-dictionaries/cif_core.dic'
dictionary named 'cif_core.dic' version 2.4.1 from
2010-06-29.

'_geom_bond_publ_flag' value 'Y' changed to 'y' according to
'/home/saulius/struct/CIF-dictionaries/cif_core.dic' dictionary named
'cif_core.dic' version 2.4.1 from 2010-06-29 (6
times).

'_geom_angle_publ_flag' value 'Y' changed to 'y' according to
'/home/saulius/struct/CIF-dictionaries/cif_core.dic' dictionary named
'cif_core.dic' version 2.4.1 from 2010-06-29 (6 times).

Automatic conversion script
Id: cif_fix_enum 1527 2010-12-29 10:47:43Z saulius 

The following automatic conversions were performed:

'_symmetry_cell_setting' value 'Orthorhombic' changed to
'orthorhombic' according to
/home/saulius/struct/CIF-dictionaries/cif_core.dic dictionary named
'cif_core.dic' version 2.4.1 from 2010-06-29.

'_geom_bond_publ_flag'
value 'Y' changed to 'y' according to
/home/saulius/struct/CIF-dictionaries/cif_core.dic dictionary named
'cif_core.dic' version 2.4.1 from 2010-06-29 (6
times).

'_geom_angle_publ_flag' value 'Y' changed to 'y' according
to /home/saulius/struct/CIF-dictionaries/cif_core.dic dictionary
named 'cif_core.dic' version 2.4.1 from 2010-06-29 (6 times).

Automatic conversion script
Id: cif_fix_values 1715 2011-07-08 13:25:40Z adriana 
;
_cod_database_code 2015452

loop_
_symmetry_equiv_pos_as_xyz
'x, y, z'
'-x+1/2, -y, z+1/2'
'-x, y+1/2, -z+1/2'
'x+1/2, -y+1/2, -z'

loop_
_atom_site_type_symbol
_atom_site_label
_atom_site_fract_x
_atom_site_fract_y
_atom_site_fract_z
_atom_site_U_iso_or_equiv
_atom_site_adp_type
_atom_site_calc_flag
_atom_site_refinement_flags
_atom_site_occupancy
C C1B 0.0703(3) 0.08970(7) 0.10454(7) 0.0242(4) Uani d . 1
H H1BA -0.0392 0.1074 0.0975 0.029 Uiso calc R 1
H H1BB 0.0424 0.0656 0.1279 0.029 Uiso calc R 1
O O1C 0.2229(3) 1.05006(6) 0.23980(6) 0.0541(5) Uani d . 1
C C1C 0.3510(3) 0.95205(7) 0.30150(6) 0.0221(4) Uani d . 1
H H1CA 0.3438 0.9772 0.3250 0.026 Uiso calc R 1
H H1CB 0.4562 0.9322 0.3077 0.026 Uiso calc R 1
O O1B 0.3251(2) -0.00527(5) 0.06408(5) 0.0315(3) Uani d . 1
O O2C -0.20804(18) 0.87207(5) 0.22685(4) 0.0261(3) Uani d . 1
O O2B 0.67573(17) 0.17489(5) 0.08846(5) 0.0303(3) Uani d . 1
C C2B 0.1317(3) 0.06287(7) 0.06220(7) 0.0256(4) Uani d . 1
H H2BA 0.0416 0.0391 0.0530 0.031 Uiso calc R 1
H H2BB 0.1478 0.0862 0.0375 0.031 Uiso calc R 1
C C2C 0.3751(3) 0.97685(7) 0.25622(7) 0.0279(4) Uani d . 1
H H2CA 0.4811 0.9975 0.2567 0.033 Uiso calc R 1
H H2CB 0.3895 0.9524 0.2324 0.033 Uiso calc R 1
O O3B 0.26444(19) 0.46326(5) 0.09675(4) 0.0270(3) Uani d . 1
O O3C 0.1446(2) 0.56650(5) 0.14071(5) 0.0334(4) Uani d . 1
C C3B 0.3013(3) 0.03752(7) 0.07151(6) 0.0234(4) Uani d . 1
C C3C 0.2153(3) 1.00698(7) 0.24737(7) 0.0328(5) Uani d . 1
O O4C 0.33746(18) 0.51493(5) 0.16933(4) 0.0253(3) Uani d . 1
H H4CC 0.3125 0.4993 0.1462 0.038 Uiso calc R 1
O O4B 0.1241(2) 0.52327(5) 0.06194(5) 0.0348(4) Uani d . 1
H H4BC 0.1319 0.5364 0.0872 0.052 Uiso calc R 1
C C4C 0.0440(3) 0.98022(8) 0.25057(7) 0.0301(5) Uani d . 1
H H4CA 0.0337 0.9581 0.2247 0.036 Uiso calc R 1
H H4CB -0.0536 1.0038 0.2487 0.036 Uiso calc R 1
C C4B 0.4423(2) 0.06828(7) 0.09164(6) 0.0218(4) Uani d . 1
H H4BA 0.4874 0.0907 0.0686 0.026 Uiso calc R 1
H H4BB 0.5408 0.0473 0.1011 0.026 Uiso calc R 1
C C5B 0.3792(3) 0.09785(7) 0.13217(6) 0.0208(4) Uani d . 1
H H5BA 0.3569 0.0747 0.1572 0.025 Uiso calc R 1
C C5C 0.0247(3) 0.95082(7) 0.29388(6) 0.0232(4) Uani d . 1
H H5CA 0.0096 0.9744 0.3189 0.028 Uiso calc R 1
C C6B 0.5301(3) 0.13179(7) 0.14703(6) 0.0245(4) Uani d . 1
H H6BA 0.5032 0.1458 0.1767 0.029 Uiso calc R 1
H H6BB 0.6411 0.1134 0.1494 0.029 Uiso calc R 1
C C6C -0.1459(3) 0.92032(7) 0.29117(7) 0.0258(4) Uani d . 1
H H6CA -0.1781 0.9088 0.3214 0.031 Uiso calc R 1
H H6CB -0.2431 0.9407 0.2798 0.031 Uiso calc R 1
C C7C -0.1204(2) 0.87750(7) 0.26052(6) 0.0215(4) Uani d . 1
C C7B 0.5491(3) 0.17147(7) 0.11283(6) 0.0218(4) Uani d . 1
C C8C 0.0299(2) 0.84461(6) 0.27338(6) 0.0176(4) Uani d . 1
H H8CA 0.0118 0.8339 0.3050 0.021 Uiso calc R 1
C C8B 0.3872(2) 0.20283(6) 0.10814(6) 0.0178(4) Uani d . 1
H H8BA 0.3528 0.2146 0.1385 0.021 Uiso calc R 1
C C9C 0.1994(2) 0.87638(6) 0.27151(6) 0.0182(4) Uani d . 1
H H9CA 0.2027 0.8908 0.2409 0.022 Uiso calc R 1
C C9B 0.2394(2) 0.16826(6) 0.09051(6) 0.0171(4) Uani d . 1
H H9BA 0.2854 0.1536 0.0623 0.021 Uiso calc R 1
C C10B 0.2056(3) 0.12557(6) 0.12331(6) 0.0201(4) Uani d . 1
C C10C 0.1875(2) 0.91968(6) 0.30481(6) 0.0193(4) Uani d . 1
C C11C 0.3682(2) 0.84661(6) 0.27623(7) 0.0214(4) Uani d . 1
H H11A 0.3833 0.8377 0.3080 0.026 Uiso calc R 1
H H11B 0.4692 0.8671 0.2676 0.026 Uiso calc R 1
C C11B 0.0724(2) 0.19599(6) 0.07756(6) 0.0198(4) Uani d . 1
H H11C 0.0090 0.2050 0.1052 0.024 Uiso calc R 1
H H11D -0.0048 0.1741 0.0603 0.024 Uiso calc R 1
C C12B 0.1042(2) 0.24190(6) 0.04995(6) 0.0196(4) Uani d . 1
H H12A 0.1481 0.2328 0.0200 0.024 Uiso calc R 1
H H12B -0.0083 0.2593 0.0460 0.024 Uiso calc R 1
C C12C 0.3715(2) 0.80036(7) 0.24790(6) 0.0219(4) Uani d . 1
H H12C 0.3755 0.8091 0.2158 0.026 Uiso calc R 1
H H12D 0.4788 0.7817 0.2549 0.026 Uiso calc R 1
C C13C 0.2096(2) 0.76890(6) 0.25675(6) 0.0181(4) Uani d . 1
C C13B 0.2372(2) 0.27552(6) 0.07246(6) 0.0169(4) Uani d . 1
C C14C 0.0479(2) 0.79995(6) 0.24422(6) 0.0171(4) Uani d . 1
H H14A 0.0660 0.8114 0.2129 0.021 Uiso calc R 1
C C14B 0.4087(2) 0.24625(6) 0.07752(6) 0.0177(4) Uani d . 1
H H14B 0.4396 0.2336 0.0472 0.021 Uiso calc R 1
C C15B 0.5460(3) 0.28426(7) 0.08952(7) 0.0247(4) Uani d . 1
H H15A 0.6647 0.2737 0.0802 0.030 Uiso calc R 1
H H15B 0.5466 0.2906 0.1221 0.030 Uiso calc R 1
C C15C -0.1060(2) 0.76445(6) 0.24341(6) 0.0202(4) Uani d . 1
H H15C -0.1987 0.7755 0.2226 0.024 Uiso calc R 1
H H15D -0.1573 0.7605 0.2736 0.024 Uiso calc R 1
C C16C -0.0219(2) 0.71675(6) 0.22697(6) 0.0187(4) Uani d . 1
H H16A -0.0667 0.7083 0.1969 0.022 Uiso calc R 1
H H16B -0.0506 0.6900 0.2477 0.022 Uiso calc R 1
C C16B 0.4886(2) 0.32975(7) 0.06333(6) 0.0227(4) Uani d . 1
H H16C 0.5712 0.3362 0.0385 0.027 Uiso calc R 1
H H16D 0.4869 0.3582 0.0833 0.027 Uiso calc R 1
C C17B 0.3007(2) 0.31960(6) 0.04470(6) 0.0184(4) Uani d . 1
H H17A 0.3136 0.3088 0.0130 0.022 Uiso calc R 1
C C17C 0.1806(2) 0.72495(6) 0.22534(6) 0.0175(4) Uani d . 1
H H17B 0.2108 0.7356 0.1943 0.021 Uiso calc R 1
C C18B 0.1676(3) 0.29308(7) 0.11795(6) 0.0212(4) Uani d . 1
H H18A 0.1275 0.2653 0.1355 0.032 Uiso calc R 1
H H18B 0.0693 0.3153 0.1132 0.032 Uiso calc R 1
H H18C 0.2615 0.3098 0.1341 0.032 Uiso calc R 1
C C18C 0.2049(3) 0.75198(6) 0.30556(6) 0.0201(4) Uani d . 1
H H18D 0.2232 0.7797 0.3254 0.030 Uiso calc R 1
H H18E 0.2980 0.7281 0.3105 0.030 Uiso calc R 1
H H18F 0.0906 0.7373 0.3120 0.030 Uiso calc R 1
C C19C 0.1761(3) 0.90257(7) 0.35363(6) 0.0239(4) Uani d . 1
H H19A 0.1687 0.9307 0.3734 0.036 Uiso calc R 1
H H19B 0.2810 0.8837 0.3611 0.036 Uiso calc R 1
H H19C 0.0714 0.8824 0.3575 0.036 Uiso calc R 1
C C19B 0.1309(3) 0.14349(7) 0.16807(6) 0.0275(4) Uani d . 1
H H19D 0.1112 0.1159 0.1879 0.041 Uiso calc R 1
H H19E 0.0194 0.1602 0.1628 0.041 Uiso calc R 1
H H19F 0.2145 0.1658 0.1820 0.041 Uiso calc R 1
C C20B 0.1860(3) 0.36548(6) 0.04463(6) 0.0190(4) Uani d . 1
H H20A 0.1765 0.3772 0.0761 0.023 Uiso calc R 1
C C20C 0.2825(2) 0.67792(6) 0.23457(6) 0.0188(4) Uani d . 1
H H20B 0.2514 0.6664 0.2652 0.023 Uiso calc R 1
C C21C 0.4830(3) 0.68510(7) 0.23239(6) 0.0236(4) Uani d . 1
H H21A 0.5419 0.6543 0.2384 0.035 Uiso calc R 1
H H21B 0.5188 0.7090 0.2548 0.035 Uiso calc R 1
H H21C 0.5159 0.6966 0.2026 0.035 Uiso calc R 1
C C21B -0.0008(3) 0.35638(7) 0.02719(7) 0.0257(4) Uani d . 1
H H21D -0.0676 0.3866 0.0279 0.039 Uiso calc R 1
H H21E -0.0589 0.3323 0.0461 0.039 Uiso calc R 1
H H21F 0.0050 0.3444 -0.0036 0.039 Uiso calc R 1
C C22C 0.2232(3) 0.63960(6) 0.20082(6) 0.0204(4) Uani d . 1
H H22A 0.0941 0.6363 0.2030 0.024 Uiso calc R 1
H H22B 0.2506 0.6515 0.1704 0.024 Uiso calc R 1
C C22B 0.2757(3) 0.40527(6) 0.01701(6) 0.0221(4) Uani d . 1
H H22C 0.3983 0.4086 0.0275 0.027 Uiso calc R 1
H H22D 0.2800 0.3947 -0.0146 0.027 Uiso calc R 1
C C23C 0.3050(3) 0.58969(7) 0.20637(6) 0.0248(4) Uani d . 1
H H23A 0.4344 0.5928 0.2069 0.030 Uiso calc R 1
H H23B 0.2672 0.5757 0.2353 0.030 Uiso calc R 1
C C23B 0.1885(3) 0.45498(6) 0.01880(6) 0.0242(4) Uani d . 1
H H23C 0.2453 0.4760 -0.0037 0.029 Uiso calc R 1
H H23D 0.0638 0.4514 0.0101 0.029 Uiso calc R 1
C C24C 0.2525(2) 0.55633(6) 0.16906(6) 0.0209(4) Uani d . 1
C C24B 0.1960(3) 0.47999(6) 0.06339(6) 0.0219(4) Uani d . 1
O O1A 0.2803(2) -0.49928(6) -0.16173(5) 0.0421(4) Uani d . 1
C C1A 0.1323(3) -0.42128(7) -0.08165(7) 0.0253(4) Uani d . 1
H H1AA 0.1422 -0.4517 -0.0645 0.030 Uiso calc R 1
H H1AB 0.0240 -0.4047 -0.0717 0.030 Uiso calc R 1
O O2A 0.68691(18) -0.31652(5) -0.13052(4) 0.0274(3) Uani d . 1
C C2A 0.1143(3) -0.43359(7) -0.13136(7) 0.0280(4) Uani d . 1
H H2AA 0.0114 -0.4548 -0.1362 0.034 Uiso calc R 1
H H2AB 0.0976 -0.4037 -0.1490 0.034 Uiso calc R 1
O O3A 0.2354(3) 0.02130(5) -0.03940(5) 0.0450(4) Uani d . 1
C C3A 0.2787(3) -0.45881(7) -0.14572(6) 0.0302(5) Uani d . 1
O O4A 0.2099(2) -0.05186(5) -0.00978(4) 0.0386(4) Uani d . 1
H H4AC 0.2457 -0.0373 0.0131 0.058 Uiso calc R 1
C C4A 0.4453(3) -0.43121(8) -0.13653(7) 0.0275(4) Uani d . 1
H H4AA 0.4499 -0.4026 -0.1563 0.033 Uiso calc R 1
H H4AB 0.5473 -0.4519 -0.1437 0.033 Uiso calc R 1
C C5A 0.4590(3) -0.41457(7) -0.08738(6) 0.0252(4) Uani d . 1
H H5AA 0.4760 -0.4441 -0.0687 0.030 Uiso calc R 1
C C6A 0.6249(3) -0.38302(7) -0.08185(7) 0.0250(4) Uani d . 1
H H6AA 0.6551 -0.3806 -0.0497 0.030 Uiso calc R 1
H H6AB 0.7247 -0.3985 -0.0975 0.030 Uiso calc R 1
C C7A 0.5960(3) -0.33292(7) -0.10072(6) 0.0226(4) Uani d . 1
C C8A 0.4400(2) -0.30677(7) -0.08124(6) 0.0211(4) Uani d . 1
H H8AA 0.4545 -0.3059 -0.0480 0.025 Uiso calc R 1
C C9A 0.2756(2) -0.33799(7) -0.09198(6) 0.0218(4) Uani d . 1
H H9AA 0.2760 -0.3431 -0.1251 0.026 Uiso calc R 1
C C10A 0.2911(3) -0.38904(7) -0.07038(6) 0.0227(4) Uani d . 1
C C11A 0.1020(3) -0.31243(7) -0.08093(7) 0.0276(4) Uani d . 1
H H11E 0.0832 -0.3137 -0.0482 0.033 Uiso calc R 1
H H11F 0.0046 -0.3303 -0.0953 0.033 Uiso calc R 1
C C12A 0.0946(2) -0.25925(7) -0.09619(7) 0.0253(4) Uani d . 1
H H12E 0.0929 -0.2580 -0.1293 0.030 Uiso calc R 1
H H12F -0.0153 -0.2444 -0.0852 0.030 Uiso calc R 1
C C13A 0.2506(2) -0.23040(7) -0.07902(6) 0.0210(4) Uani d . 1
C C14A 0.4173(2) -0.25511(7) -0.09763(6) 0.0201(4) Uani d . 1
H H14C 0.4030 -0.2568 -0.1308 0.024 Uiso calc R 1
C C15A 0.5659(3) -0.21942(7) -0.08849(6) 0.0239(4) Uani d . 1
H H15E 0.6591 -0.2222 -0.1114 0.029 Uiso calc R 1
H H15F 0.6180 -0.2251 -0.0586 0.029 Uiso calc R 1
C C16A 0.4765(2) -0.16919(7) -0.09070(7) 0.0241(4) Uani d . 1
H H16E 0.5246 -0.1502 -0.1159 0.029 Uiso calc R 1
H H16F 0.4970 -0.1511 -0.0626 0.029 Uiso calc R 1
C C17A 0.2769(2) -0.17831(7) -0.09754(6) 0.0207(4) Uani d . 1
H H17C 0.2561 -0.1798 -0.1305 0.025 Uiso calc R 1
C C18A 0.2509(3) -0.22842(7) -0.02745(6) 0.0260(4) Uani d . 1
H H18G 0.2344 -0.2610 -0.0155 0.039 Uiso calc R 1
H H18H 0.1552 -0.2076 -0.0172 0.039 Uiso calc R 1
H H18I 0.3633 -0.2154 -0.0170 0.039 Uiso calc R 1
C C19A 0.2986(3) -0.38614(7) -0.01886(6) 0.0286(4) Uani d . 1
H H19G 0.3082 -0.4188 -0.0064 0.043 Uiso calc R 1
H H19H 0.1915 -0.3708 -0.0077 0.043 Uiso calc R 1
H H19I 0.4009 -0.3671 -0.0098 0.043 Uiso calc R 1
C C20A 0.1627(3) -0.13683(7) -0.07929(6) 0.0226(4) Uani d . 1
H H20C 0.1861 -0.1336 -0.0465 0.027 Uiso calc R 1
C C21A -0.0329(3) -0.14693(8) -0.08574(7) 0.0295(4) Uani d . 1
H H21G -0.1014 -0.1199 -0.0738 0.044 Uiso calc R 1
H H21H -0.0647 -0.1766 -0.0699 0.044 Uiso calc R 1
H H21I -0.0580 -0.1507 -0.1177 0.044 Uiso calc R 1
C C22A 0.2149(3) -0.08917(7) -0.10212(6) 0.0278(4) Uani d . 1
H H22E 0.3433 -0.0850 -0.0987 0.033 Uiso calc R 1
H H22F 0.1908 -0.0924 -0.1345 0.033 Uiso calc R 1
C C23A 0.1247(3) -0.04276(7) -0.08543(7) 0.0303(5) Uani d . 1
H H23E 0.1320 -0.0182 -0.1094 0.036 Uiso calc R 1
H H23F -0.0012 -0.0500 -0.0806 0.036 Uiso calc R 1
C C24A 0.1961(3) -0.02083(7) -0.04335(7) 0.0262(4) Uani d . 1

loop_
_atom_site_aniso_label
_atom_site_aniso_U_11
_atom_site_aniso_U_22
_atom_site_aniso_U_33
_atom_site_aniso_U_12
_atom_site_aniso_U_13
_atom_site_aniso_U_23
C1B 0.0199(9) 0.0179(9) 0.0349(10) 0.0017(8) 0.0034(8) 0.0045(8)
O1C 0.0667(12) 0.0287(8) 0.0670(11) -0.0068(9) -0.0081(10) 0.0215(8)
C1C 0.0235(10) 0.0184(9) 0.0244(9) -0.0038(8) -0.0004(8) -0.0016(8)
O1B 0.0382(8) 0.0198(7) 0.0367(7) 0.0064(6) -0.0096(7) -0.0073(6)
O2C 0.0215(7) 0.0257(7) 0.0311(7) 0.0006(6) -0.0046(6) -0.0006(6)
O2B 0.0161(7) 0.0273(7) 0.0474(8) 0.0000(6) 0.0003(7) 0.0038(7)
C2B 0.0221(10) 0.0203(9) 0.0344(10) -0.0013(8) -0.0070(9) -0.0023(9)
C2C 0.0309(11) 0.0241(10) 0.0285(10) -0.0092(9) 0.0028(9) 0.0003(9)
O3B 0.0353(8) 0.0194(6) 0.0263(7) 0.0012(6) -0.0041(6) -0.0023(6)
O3C 0.0380(9) 0.0246(7) 0.0377(8) 0.0120(7) -0.0165(7) -0.0090(6)
C3B 0.0284(10) 0.0199(9) 0.0218(9) 0.0010(8) -0.0007(8) -0.0002(7)
C3C 0.0468(13) 0.0258(10) 0.0258(9) -0.0050(10) -0.0051(10) 0.0064(9)
O4C 0.0318(8) 0.0192(6) 0.0249(6) 0.0061(6) -0.0038(6) -0.0018(5)
O4B 0.0476(9) 0.0215(7) 0.0353(8) 0.0088(7) -0.0133(7) -0.0082(6)
C4C 0.0354(12) 0.0249(10) 0.0300(10) 0.0052(9) -0.0092(10) 0.0022(9)
C4B 0.0206(9) 0.0191(9) 0.0258(9) 0.0037(7) -0.0002(8) -0.0022(8)
C5B 0.0253(10) 0.0175(9) 0.0197(8) 0.0026(8) -0.0005(8) 0.0009(7)
C5C 0.0237(10) 0.0196(9) 0.0264(9) 0.0021(8) -0.0008(8) -0.0038(8)
C6B 0.0258(10) 0.0223(10) 0.0256(9) 0.0041(8) -0.0077(8) -0.0018(8)
C6C 0.0199(10) 0.0236(10) 0.0340(10) 0.0033(8) 0.0001(8) -0.0052(8)
C7C 0.0150(9) 0.0221(9) 0.0274(10) -0.0027(8) 0.0025(8) 0.0006(8)
C7B 0.0192(9) 0.0200(9) 0.0262(9) -0.0016(8) -0.0072(8) -0.0040(8)
C8C 0.0164(8) 0.0186(9) 0.0177(8) -0.0019(7) 0.0011(7) 0.0011(7)
C8B 0.0189(9) 0.0170(9) 0.0176(8) -0.0013(8) -0.0021(7) -0.0024(7)
C9C 0.0187(9) 0.0166(8) 0.0195(8) -0.0017(8) 0.0002(8) 0.0004(7)
C9B 0.0176(9) 0.0159(8) 0.0179(8) 0.0015(7) 0.0023(7) -0.0016(7)
C10B 0.0215(9) 0.0174(8) 0.0215(9) 0.0016(8) 0.0045(8) 0.0009(7)
C10C 0.0200(9) 0.0176(8) 0.0202(9) -0.0030(8) 0.0011(8) -0.0007(7)
C11C 0.0155(9) 0.0185(9) 0.0302(10) -0.0025(7) -0.0010(8) -0.0018(8)
C11B 0.0160(9) 0.0162(8) 0.0270(9) -0.0013(7) -0.0009(8) 0.0013(8)
C12B 0.0184(9) 0.0177(9) 0.0227(9) 0.0016(7) -0.0013(8) -0.0005(7)
C12C 0.0168(9) 0.0216(9) 0.0273(9) 0.0005(8) 0.0027(8) -0.0025(8)
C13C 0.0183(9) 0.0171(8) 0.0189(8) 0.0003(8) 0.0005(7) -0.0007(7)
C13B 0.0170(9) 0.0165(8) 0.0172(8) -0.0005(7) 0.0004(7) -0.0019(7)
C14C 0.0153(9) 0.0177(9) 0.0184(8) -0.0023(7) -0.0010(7) -0.0004(7)
C14B 0.0156(8) 0.0188(9) 0.0187(8) 0.0000(7) 0.0001(7) -0.0022(7)
C15B 0.0200(9) 0.0230(9) 0.0312(10) -0.0009(8) -0.0057(8) 0.0007(9)
C15C 0.0181(9) 0.0200(9) 0.0224(9) -0.0011(8) -0.0009(8) -0.0023(8)
C16C 0.0203(9) 0.0176(9) 0.0183(8) -0.0023(7) -0.0009(8) -0.0007(7)
C16B 0.0195(9) 0.0197(9) 0.0290(9) -0.0035(8) -0.0024(8) -0.0006(8)
C17B 0.0199(9) 0.0181(8) 0.0171(8) -0.0016(8) 0.0015(8) -0.0031(7)
C17C 0.0199(9) 0.0183(9) 0.0144(8) -0.0020(8) 0.0016(7) 0.0007(7)
C18B 0.0240(10) 0.0198(9) 0.0199(9) 0.0011(8) 0.0029(8) -0.0004(7)
C18C 0.0212(9) 0.0197(8) 0.0194(8) 0.0002(8) -0.0016(8) -0.0021(7)
C19C 0.0285(10) 0.0226(9) 0.0206(9) -0.0036(8) -0.0015(8) 0.0001(8)
C19B 0.0334(11) 0.0242(10) 0.0250(9) 0.0048(9) 0.0107(9) 0.0031(8)
C20B 0.0226(9) 0.0165(8) 0.0179(8) -0.0001(8) 0.0005(8) -0.0013(7)
C20C 0.0203(9) 0.0192(9) 0.0169(8) 0.0001(8) 0.0011(7) 0.0002(7)
C21C 0.0230(10) 0.0200(9) 0.0277(9) 0.0002(8) -0.0007(8) -0.0017(8)
C21B 0.0260(10) 0.0193(9) 0.0318(10) 0.0005(8) -0.0037(9) 0.0031(8)
C22C 0.0221(9) 0.0196(9) 0.0194(8) 0.0021(8) -0.0003(8) -0.0019(7)
C22B 0.0279(10) 0.0184(9) 0.0200(8) -0.0017(8) 0.0009(8) 0.0005(7)
C23C 0.0291(10) 0.0199(9) 0.0254(9) 0.0021(9) -0.0033(9) -0.0012(8)
C23B 0.0322(10) 0.0174(9) 0.0230(9) -0.0032(8) -0.0016(9) 0.0015(7)
C24C 0.0198(9) 0.0175(9) 0.0255(9) -0.0005(7) 0.0024(8) 0.0031(8)
C24B 0.0205(9) 0.0165(8) 0.0287(10) -0.0042(8) -0.0005(8) 0.0014(8)
O1A 0.0505(10) 0.0324(8) 0.0435(8) -0.0075(8) 0.0081(8) -0.0085(7)
C1A 0.0223(10) 0.0242(10) 0.0295(10) -0.0021(8) 0.0018(8) 0.0025(8)
O2A 0.0206(7) 0.0343(8) 0.0274(7) -0.0006(6) 0.0040(6) 0.0056(6)
C2A 0.0253(10) 0.0257(10) 0.0331(10) -0.0075(9) -0.0044(9) 0.0013(9)
O3A 0.0637(12) 0.0236(8) 0.0477(9) -0.0042(8) -0.0092(9) 0.0024(7)
C3A 0.0399(12) 0.0268(11) 0.0237(9) -0.0033(10) -0.0001(9) 0.0032(8)
O4A 0.0666(11) 0.0245(7) 0.0246(7) -0.0136(8) -0.0056(8) 0.0006(6)
C4A 0.0255(10) 0.0301(11) 0.0270(10) 0.0029(9) 0.0016(8) -0.0020(9)
C5A 0.0256(10) 0.0250(10) 0.0251(9) 0.0002(8) -0.0021(8) 0.0046(9)
C6A 0.0191(9) 0.0289(10) 0.0271(10) 0.0015(8) -0.0014(8) 0.0051(8)
C7A 0.0180(9) 0.0290(10) 0.0208(9) -0.0039(8) -0.0051(8) 0.0010(8)
C8A 0.0185(9) 0.0263(10) 0.0183(8) -0.0038(8) -0.0017(7) 0.0023(8)
C9A 0.0194(9) 0.0242(9) 0.0219(8) -0.0037(8) -0.0010(8) 0.0005(8)
C10A 0.0222(9) 0.0239(9) 0.0220(9) -0.0035(8) 0.0013(8) 0.0032(8)
C11A 0.0178(9) 0.0262(10) 0.0388(11) -0.0048(8) 0.0000(9) 0.0006(9)
C12A 0.0157(9) 0.0241(10) 0.0361(11) -0.0003(8) -0.0011(8) -0.0029(9)
C13A 0.0175(9) 0.0258(9) 0.0197(9) -0.0023(8) 0.0008(7) 0.0005(8)
C14A 0.0178(9) 0.0252(10) 0.0172(8) -0.0009(8) 0.0003(7) 0.0026(8)
C15A 0.0206(9) 0.0272(10) 0.0238(9) -0.0038(8) 0.0011(8) 0.0039(8)
C16A 0.0207(9) 0.0265(10) 0.0250(9) -0.0033(8) 0.0023(8) 0.0023(9)
C17A 0.0215(9) 0.0251(9) 0.0156(8) -0.0032(8) 0.0005(7) -0.0008(7)
C18A 0.0272(10) 0.0285(10) 0.0222(9) -0.0005(8) 0.0060(8) 0.0019(8)
C19A 0.0304(11) 0.0327(11) 0.0226(9) -0.0024(9) 0.0035(9) 0.0035(8)
C20A 0.0247(10) 0.0246(9) 0.0186(8) -0.0023(8) 0.0005(8) -0.0026(8)
C21A 0.0265(10) 0.0309(11) 0.0312(10) 0.0024(9) 0.0005(9) -0.0051(9)
C22A 0.0332(11) 0.0288(10) 0.0215(9) -0.0001(9) 0.0025(9) -0.0008(8)
C23A 0.0360(11) 0.0249(10) 0.0300(10) 0.0024(9) -0.0001(10) 0.0038(9)
C24A 0.0254(10) 0.0216(9) 0.0318(10) 0.0017(9) 0.0031(9) 0.0014(8)

loop_
_atom_type_symbol
_atom_type_description
_atom_type_scat_dispersion_real
_atom_type_scat_dispersion_imag
_atom_type_scat_source
C C 0.0181 0.0091 'International Tables Vol C Tables 4.2.6.8 and 6.1.1.4'
H H 0.0000 0.0000 'International Tables Vol C Tables 4.2.6.8 and 6.1.1.4'
O O 0.0492 0.0322 'International Tables Vol C Tables 4.2.6.8 and 6.1.1.4'

loop_
_geom_angle_atom_site_label_1
_geom_angle_atom_site_label_2
_geom_angle_atom_site_label_3
_geom_angle
_geom_angle_publ_flag
C10B C1B C2B 114.08(16) ?
C10B C1B H1BA 108.7 ?
C2B C1B H1BA 108.7 ?
C10B C1B H1BB 108.7 ?
C2B C1B H1BB 108.7 ?
H1BA C1B H1BB 107.6 ?
C2C C1C C10C 114.59(16) ?
C2C C1C H1CA 108.6 ?
C10C C1C H1CA 108.6 ?
C2C C1C H1CB 108.6 ?
C10C C1C H1CB 108.6 ?
H1CA C1C H1CB 107.6 ?
C3B C2B C1B 109.58(16) ?
C3B C2B H2BA 109.8 ?
C1B C2B H2BA 109.8 ?
C3B C2B H2BB 109.8 ?
C1B C2B H2BB 109.8 ?
H2BA C2B H2BB 108.2 ?
C3C C2C C1C 107.99(17) ?
C3C C2C H2CA 110.1 ?
C1C C2C H2CA 110.1 ?
C3C C2C H2CB 110.1 ?
C1C C2C H2CB 110.1 ?
H2CA C2C H2CB 108.4 ?
O1B C3B C2B 123.42(19) ?
O1B C3B C4B 121.26(19) ?
C2B C3B C4B 115.32(16) ?
O1C C3C C2C 122.7(2) ?
O1C C3C C4C 122.5(2) ?
C2C C3C C4C 114.78(16) ?
C24C O4C H4CC 109.5 ?
C24B O4B H4BC 109.5 ?
C3C C4C C5C 113.44(17) ?
C3C C4C H4CA 108.9 ?
C5C C4C H4CA 108.9 ?
C3C C4C H4CB 108.9 ?
C5C C4C H4CB 108.9 ?
H4CA C4C H4CB 107.7 ?
C3B C4B C5B 113.26(16) ?
C3B C4B H4BA 108.9 ?
C5B C4B H4BA 108.9 ?
C3B C4B H4BB 108.9 ?
C5B C4B H4BB 108.9 ?
H4BA C4B H4BB 107.7 ?
C4B C5B C6B 108.46(15) ?
C4B C5B C10B 113.23(15) ?
C6B C5B C10B 112.40(15) ?
C4B C5B H5BA 107.5 ?
C6B C5B H5BA 107.5 ?
C10B C5B H5BA 107.5 ?
C4C C5C C10C 113.39(16) ?
C4C C5C C6C 108.93(16) ?
C10C C5C C6C 112.31(15) ?
C4C C5C H5CA 107.3 ?
C10C C5C H5CA 107.3 ?
C6C C5C H5CA 107.3 ?
C7B C6B C5B 108.55(15) ?
C7B C6B H6BA 110.0 ?
C5B C6B H6BA 110.0 ?
C7B C6B H6BB 110.0 ?
C5B C6B H6BB 110.0 ?
H6BA C6B H6BB 108.4 ?
C7C C6C C5C 110.51(15) ?
C7C C6C H6CA 109.5 ?
C5C C6C H6CA 109.5 ?
C7C C6C H6CB 109.5 ?
C5C C6C H6CB 109.5 ?
H6CA C6C H6CB 108.1 ?
O2C C7C C8C 123.44(17) ?
O2C C7C C6C 121.87(17) ?
C8C C7C C6C 114.55(16) ?
O2B C7B C6B 122.75(18) ?
O2B C7B C8B 123.16(17) ?
C6B C7B C8B 113.73(16) ?
C7C C8C C14C 114.34(15) ?
C7C C8C C9C 106.09(14) ?
C14C C8C C9C 111.29(14) ?
C7C C8C H8CA 108.3 ?
C14C C8C H8CA 108.3 ?
C9C C8C H8CA 108.3 ?
C7B C8B C14B 114.92(15) ?
C7B C8B C9B 105.39(14) ?
C14B C8B C9B 110.93(14) ?
C7B C8B H8BA 108.5 ?
C14B C8B H8BA 108.5 ?
C9B C8B H8BA 108.5 ?
C11C C9C C10C 113.73(15) ?
C11C C9C C8C 112.73(13) ?
C10C C9C C8C 111.19(14) ?
C11C C9C H9CA 106.2 ?
C10C C9C H9CA 106.2 ?
C8C C9C H9CA 106.2 ?
C11B C9B C10B 113.68(15) ?
C11B C9B C8B 111.97(14) ?
C10B C9B C8B 111.69(14) ?
C11B C9B H9BA 106.3 ?
C10B C9B H9BA 106.3 ?
C8B C9B H9BA 106.3 ?
C1B C10B C19B 106.17(16) ?
C1B C10B C5B 108.32(15) ?
C19B C10B C5B 109.03(15) ?
C1B C10B C9B 111.76(15) ?
C19B C10B C9B 111.42(15) ?
C5B C10B C9B 110.01(15) ?
C1C C10C C19C 106.67(15) ?
C1C C10C C5C 108.12(14) ?
C19C C10C C5C 109.11(15) ?
C1C C10C C9C 111.08(15) ?
C19C C10C C9C 111.88(14) ?
C5C C10C C9C 109.85(14) ?
C9C C11C C12C 114.28(15) ?
C9C C11C H11A 108.7 ?
C12C C11C H11A 108.7 ?
C9C C11C H11B 108.7 ?
C12C C11C H11B 108.7 ?
H11A C11C H11B 107.6 ?
C9B C11B C12B 114.77(15) ?
C9B C11B H11C 108.6 ?
C12B C11B H11C 108.6 ?
C9B C11B H11D 108.6 ?
C12B C11B H11D 108.6 ?
H11C C11B H11D 107.5 ?
C13B C12B C11B 111.78(15) ?
C13B C12B H12A 109.3 ?
C11B C12B H12A 109.3 ?
C13B C12B H12B 109.3 ?
C11B C12B H12B 109.3 ?
H12A C12B H12B 107.9 ?
C13C C12C C11C 111.42(15) ?
C13C C12C H12C 109.3 ?
C11C C12C H12C 109.3 ?
C13C C12C H12D 109.3 ?
C11C C12C H12D 109.3 ?
H12C C12C H12D 108.0 ?
C18C C13C C12C 110.89(15) ?
C18C C13C C14C 112.43(15) ?
C12C C13C C14C 106.41(14) ?
C18C C13C C17C 109.50(14) ?
C12C C13C C17C 117.06(15) ?
C14C C13C C17C 100.12(14) ?
C12B C13B C18B 110.64(15) ?
C12B C13B C14B 106.47(14) ?
C18B C13B C14B 111.74(14) ?
C12B C13B C17B 116.62(14) ?
C18B C13B C17B 109.38(14) ?
C14B C13B C17B 101.64(14) ?
C8C C14C C15C 117.57(15) ?
C8C C14C C13C 112.62(14) ?
C15C C14C C13C 104.87(14) ?
C8C C14C H14A 107.1 ?
C15C C14C H14A 107.1 ?
C13C C14C H14A 107.1 ?
C8B C14B C15B 118.51(15) ?
C8B C14B C13B 112.51(14) ?
C15B C14B C13B 103.92(14) ?
C8B C14B H14B 107.1 ?
C15B C14B H14B 107.1 ?
C13B C14B H14B 107.1 ?
C14B C15B C16B 104.39(14) ?
C14B C15B H15A 110.9 ?
C16B C15B H15A 110.9 ?
C14B C15B H15B 110.9 ?
C16B C15B H15B 110.9 ?
H15A C15B H15B 108.9 ?
C14C C15C C16C 103.66(14) ?
C14C C15C H15C 111.0 ?
C16C C15C H15C 111.0 ?
C14C C15C H15D 111.0 ?
C16C C15C H15D 111.0 ?
H15C C15C H15D 109.0 ?
C15C C16C C17C 107.15(14) ?
C15C C16C H16A 110.3 ?
C17C C16C H16A 110.3 ?
C15C C16C H16B 110.3 ?
C17C C16C H16B 110.3 ?
H16A C16C H16B 108.5 ?
C15B C16B C17B 107.07(15) ?
C15B C16B H16C 110.3 ?
C17B C16B H16C 110.3 ?
C15B C16B H16D 110.3 ?
C17B C16B H16D 110.3 ?
H16C C16B H16D 108.6 ?
C20B C17B C13B 118.16(15) ?
C20B C17B C16B 111.81(14) ?
C13B C17B C16B 103.63(14) ?
C20B C17B H17A 107.6 ?
C13B C17B H17A 107.6 ?
C16B C17B H17A 107.6 ?
C20C C17C C13C 118.82(14) ?
C20C C17C C16C 111.66(14) ?
C13C C17C C16C 103.62(14) ?
C20C C17C H17B 107.4 ?
C13C C17C H17B 107.4 ?
C16C C17C H17B 107.4 ?
C13B C18B H18A 109.5 ?
C13B C18B H18B 109.5 ?
H18A C18B H18B 109.5 ?
C13B C18B H18C 109.5 ?
H18A C18B H18C 109.5 ?
H18B C18B H18C 109.5 ?
C13C C18C H18D 109.5 ?
C13C C18C H18E 109.5 ?
H18D C18C H18E 109.5 ?
C13C C18C H18F 109.5 ?
H18D C18C H18F 109.5 ?
H18E C18C H18F 109.5 ?
C10C C19C H19A 109.5 ?
C10C C19C H19B 109.5 ?
H19A C19C H19B 109.5 ?
C10C C19C H19C 109.5 ?
H19A C19C H19C 109.5 ?
H19B C19C H19C 109.5 ?
C10B C19B H19D 109.5 ?
C10B C19B H19E 109.5 ?
H19D C19B H19E 109.5 ?
C10B C19B H19F 109.5 ?
H19D C19B H19F 109.5 ?
H19E C19B H19F 109.5 ?
C21B C20B C22B 110.29(15) ?
C21B C20B C17B 112.96(15) ?
C22B C20B C17B 109.82(15) ?
C21B C20B H20A 107.9 ?
C22B C20B H20A 107.9 ?
C17B C20B H20A 107.9 ?
C22C C20C C17C 108.57(14) ?
C22C C20C C21C 110.68(15) ?
C17C C20C C21C 112.47(15) ?
C22C C20C H20B 108.3 ?
C17C C20C H20B 108.3 ?
C21C C20C H20B 108.3 ?
C20C C21C H21A 109.5 ?
C20C C21C H21B 109.5 ?
H21A C21C H21B 109.5 ?
C20C C21C H21C 109.5 ?
H21A C21C H21C 109.5 ?
H21B C21C H21C 109.5 ?
C20B C21B H21D 109.5 ?
C20B C21B H21E 109.5 ?
H21D C21B H21E 109.5 ?
C20B C21B H21F 109.5 ?
H21D C21B H21F 109.5 ?
H21E C21B H21F 109.5 ?
C23C C22C C20C 115.80(15) ?
C23C C22C H22A 108.3 ?
C20C C22C H22A 108.3 ?
C23C C22C H22B 108.3 ?
C20C C22C H22B 108.3 ?
H22A C22C H22B 107.4 ?
C23B C22B C20B 115.66(16) ?
C23B C22B H22C 108.4 ?
C20B C22B H22C 108.4 ?
C23B C22B H22D 108.4 ?
C20B C22B H22D 108.4 ?
H22C C22B H22D 107.4 ?
C24C C23C C22C 111.56(15) ?
C24C C23C H23A 109.3 ?
C22C C23C H23A 109.3 ?
C24C C23C H23B 109.3 ?
C22C C23C H23B 109.3 ?
H23A C23C H23B 108.0 ?
C24B C23B C22B 115.41(16) ?
C24B C23B H23C 108.4 ?
C22B C23B H23C 108.4 ?
C24B C23B H23D 108.4 ?
C22B C23B H23D 108.4 ?
H23C C23B H23D 107.5 ?
O3C C24C O4C 122.61(17) ?
O3C C24C C23C 123.81(17) y
O4C C24C C23C 113.56(16) y
O3B C24B O4B 123.41(17) ?
O3B C24B C23B 124.62(17) y
O4B C24B C23B 111.93(16) y
C2A C1A C10A 114.32(16) ?
C2A C1A H1AA 108.7 ?
C10A C1A H1AA 108.7 ?
C2A C1A H1AB 108.7 ?
C10A C1A H1AB 108.7 ?
H1AA C1A H1AB 107.6 ?
C3A C2A C1A 107.91(17) ?
C3A C2A H2AA 110.1 ?
C1A C2A H2AA 110.1 ?
C3A C2A H2AB 110.1 ?
C1A C2A H2AB 110.1 ?
H2AA C2A H2AB 108.4 ?
O1A C3A C2A 123.4(2) ?
O1A C3A C4A 122.0(2) ?
C2A C3A C4A 114.55(16) ?
C24A O4A H4AC 109.5 ?
C3A C4A C5A 112.47(17) ?
C3A C4A H4AA 109.1 ?
C5A C4A H4AA 109.1 ?
C3A C4A H4AB 109.1 ?
C5A C4A H4AB 109.1 ?
H4AA C4A H4AB 107.8 ?
C6A C5A C4A 109.03(16) ?
C6A C5A C10A 112.50(16) ?
C4A C5A C10A 113.16(16) ?
C6A C5A H5AA 107.3 ?
C4A C5A H5AA 107.3 ?
C10A C5A H5AA 107.3 ?
C7A C6A C5A 111.04(15) ?
C7A C6A H6AA 109.4 ?
C5A C6A H6AA 109.4 ?
C7A C6A H6AB 109.4 ?
C5A C6A H6AB 109.4 ?
H6AA C6A H6AB 108.0 ?
O2A C7A C8A 123.52(18) ?
O2A C7A C6A 122.16(18) ?
C8A C7A C6A 114.23(16) ?
C7A C8A C14A 114.57(15) ?
C7A C8A C9A 106.72(15) ?
C14A C8A C9A 111.38(15) ?
C7A C8A H8AA 108.0 ?
C14A C8A H8AA 108.0 ?
C9A C8A H8AA 108.0 ?
C11A C9A C8A 113.11(15) ?
C11A C9A C10A 113.21(16) ?
C8A C9A C10A 110.92(15) ?
C11A C9A H9AA 106.3 ?
C8A C9A H9AA 106.3 ?
C10A C9A H9AA 106.3 ?
C1A C10A C19A 106.12(16) ?
C1A C10A C5A 108.21(15) ?
C19A C10A C5A 108.75(16) ?
C1A C10A C9A 112.01(15) ?
C19A C10A C9A 111.68(15) ?
C5A C10A C9A 109.92(15) ?
C9A C11A C12A 114.06(16) ?
C9A C11A H11E 108.7 ?
C12A C11A H11E 108.7 ?
C9A C11A H11F 108.7 ?
C12A C11A H11F 108.7 ?
H11E C11A H11F 107.6 ?
C13A C12A C11A 111.88(16) ?
C13A C12A H12E 109.2 ?
C11A C12A H12E 109.2 ?
C13A C12A H12F 109.2 ?
C11A C12A H12F 109.2 ?
H12E C12A H12F 107.9 ?
C12A C13A C18A 110.93(16) ?
C12A C13A C14A 106.70(15) ?
C18A C13A C14A 111.99(15) ?
C12A C13A C17A 117.80(16) ?
C18A C13A C17A 108.82(15) ?
C14A C13A C17A 100.13(14) ?
C8A C14A C15A 117.81(15) ?
C8A C14A C13A 113.13(15) ?
C15A C14A C13A 104.93(15) ?
C8A C14A H14C 106.8 ?
C15A C14A H14C 106.8 ?
C13A C14A H14C 106.8 ?
C14A C15A C16A 104.34(15) ?
C14A C15A H15E 110.9 ?
C16A C15A H15E 110.9 ?
C14A C15A H15F 110.9 ?
C16A C15A H15F 110.9 ?
H15E C15A H15F 108.9 ?
C15A C16A C17A 106.82(15) ?
C15A C16A H16E 110.4 ?
C17A C16A H16E 110.4 ?
C15A C16A H16F 110.4 ?
C17A C16A H16F 110.4 ?
H16E C16A H16F 108.6 ?
C20A C17A C16A 112.60(15) ?
C20A C17A C13A 119.43(15) ?
C16A C17A C13A 103.25(15) ?
C20A C17A H17C 107.0 ?
C16A C17A H17C 107.0 ?
C13A C17A H17C 107.0 ?
C13A C18A H18G 109.5 ?
C13A C18A H18H 109.5 ?
H18G C18A H18H 109.5 ?
C13A C18A H18I 109.5 ?
H18G C18A H18I 109.5 ?
H18H C18A H18I 109.5 ?
C10A C19A H19G 109.5 ?
C10A C19A H19H 109.5 ?
H19G C19A H19H 109.5 ?
C10A C19A H19I 109.5 ?
H19G C19A H19I 109.5 ?
H19H C19A H19I 109.5 ?
C21A C20A C22A 110.66(17) ?
C21A C20A C17A 111.67(16) ?
C22A C20A C17A 109.64(15) ?
C21A C20A H20C 108.3 ?
C22A C20A H20C 108.3 ?
C17A C20A H20C 108.3 ?
C20A C21A H21G 109.5 ?
C20A C21A H21H 109.5 ?
H21G C21A H21H 109.5 ?
C20A C21A H21I 109.5 ?
H21G C21A H21I 109.5 ?
H21H C21A H21I 109.5 ?
C23A C22A C20A 117.15(16) ?
C23A C22A H22E 108.0 ?
C20A C22A H22E 108.0 ?
C23A C22A H22F 108.0 ?
C20A C22A H22F 108.0 ?
H22E C22A H22F 107.3 ?
C24A C23A C22A 116.59(18) ?
C24A C23A H23E 108.1 ?
C22A C23A H23E 108.1 ?
C24A C23A H23F 108.1 ?
C22A C23A H23F 108.1 ?
H23E C23A H23F 107.3 ?
O3A C24A O4A 122.06(19) ?
O3A C24A C23A 124.19(19) y
O4A C24A C23A 113.73(17) y

loop_
_geom_bond_atom_site_label_1
_geom_bond_atom_site_label_2
_geom_bond_distance
_geom_bond_publ_flag
C1B C10B 1.538(3) ?
C1B C2B 1.542(3) ?
C1B H1BA 0.9900 ?
C1B H1BB 0.9900 ?
O1C C3C 1.216(2) ?
C1C C2C 1.530(3) ?
C1C C10C 1.537(2) ?
C1C H1CA 0.9900 ?
C1C H1CB 0.9900 ?
O1B C3B 1.219(2) ?
O2C C7C 1.218(2) ?
O2B C7B 1.213(2) ?
C2B C3B 1.496(3) ?
C2B H2BA 0.9900 ?
C2B H2BB 0.9900 ?
C2C C3C 1.499(3) ?
C2C H2CA 0.9900 ?
C2C H2CB 0.9900 ?
O3B C24B 1.218(2) y
O3C C24C 1.214(2) y
C3B C4B 1.498(3) ?
C3C C4C 1.504(3) ?
O4C C24C 1.317(2) y
O4C H4CC 0.8400 ?
O4B C24B 1.318(2) y
O4B H4BC 0.8400 ?
C4C C5C 1.537(3) ?
C4C H4CA 0.9900 ?
C4C H4CB 0.9900 ?
C4B C5B 1.540(3) ?
C4B H4BA 0.9900 ?
C4B H4BB 0.9900 ?
C5B C6B 1.550(3) ?
C5B C10B 1.552(2) ?
C5B H5BA 1.0000 ?
C5C C10C 1.546(3) ?
C5C C6C 1.552(3) ?
C5C H5CA 1.0000 ?
C6B C7B 1.508(3) ?
C6B H6BA 0.9900 ?
C6B H6BB 0.9900 ?
C6C C7C 1.512(3) ?
C6C H6CA 0.9900 ?
C6C H6CB 0.9900 ?
C7C C8C 1.513(2) ?
C7B C8B 1.515(2) ?
C8C C14C 1.520(2) ?
C8C C9C 1.563(2) ?
C8C H8CA 1.0000 ?
C8B C14B 1.520(2) ?
C8B C9B 1.569(2) ?
C8B H8BA 1.0000 ?
C9C C11C 1.534(2) ?
C9C C10C 1.562(2) ?
C9C H9CA 1.0000 ?
C9B C11B 1.536(2) ?
C9B C10B 1.558(2) ?
C9B H9BA 1.0000 ?
C10B C19B 1.538(2) ?
C10C C19C 1.538(2) ?
C11C C12C 1.536(2) ?
C11C H11A 0.9900 ?
C11C H11B 0.9900 ?
C11B C12B 1.536(2) ?
C11B H11C 0.9900 ?
C11B H11D 0.9900 ?
C12B C13B 1.532(2) ?
C12B H12A 0.9900 ?
C12B H12B 0.9900 ?
C12C C13C 1.533(2) ?
C12C H12C 0.9900 ?
C12C H12D 0.9900 ?
C13C C18C 1.534(2) ?
C13C C14C 1.548(2) ?
C13C C17C 1.553(2) ?
C13B C18B 1.540(2) ?
C13B C14B 1.545(2) ?
C13B C17B 1.553(2) ?
C14C C15C 1.530(2) ?
C14C H14A 1.0000 ?
C14B C15B 1.527(2) ?
C14B H14B 1.0000 ?
C15B C16B 1.547(3) ?
C15B H15A 0.9900 ?
C15B H15B 0.9900 ?
C15C C16C 1.548(2) ?
C15C H15C 0.9900 ?
C15C H15D 0.9900 ?
C16C C17C 1.560(2) ?
C16C H16A 0.9900 ?
C16C H16B 0.9900 ?
C16B C17B 1.562(2) ?
C16B H16C 0.9900 ?
C16B H16D 0.9900 ?
C17B C20B 1.542(2) ?
C17B H17A 1.0000 ?
C17C C20C 1.541(2) ?
C17C H17B 1.0000 ?
C18B H18A 0.9800 ?
C18B H18B 0.9800 ?
C18B H18C 0.9800 ?
C18C H18D 0.9800 ?
C18C H18E 0.9800 ?
C18C H18F 0.9800 ?
C19C H19A 0.9800 ?
C19C H19B 0.9800 ?
C19C H19C 0.9800 ?
C19B H19D 0.9800 ?
C19B H19E 0.9800 ?
C19B H19F 0.9800 ?
C20B C21B 1.536(3) ?
C20B C22B 1.538(2) ?
C20B H20A 1.0000 ?
C20C C22C 1.533(2) ?
C20C C21C 1.542(3) ?
C20C H20B 1.0000 ?
C21C H21A 0.9800 ?
C21C H21B 0.9800 ?
C21C H21C 0.9800 ?
C21B H21D 0.9800 ?
C21B H21E 0.9800 ?
C21B H21F 0.9800 ?
C22C C23C 1.525(2) ?
C22C H22A 0.9900 ?
C22C H22B 0.9900 ?
C22B C23B 1.529(2) ?
C22B H22C 0.9900 ?
C22B H22D 0.9900 ?
C23C C24C 1.503(3) ?
C23C H23A 0.9900 ?
C23C H23B 0.9900 ?
C23B C24B 1.504(3) ?
C23B H23C 0.9900 ?
C23B H23D 0.9900 ?
O1A C3A 1.219(2) ?
C1A C2A 1.532(3) ?
C1A C10A 1.541(3) ?
C1A H1AA 0.9900 ?
C1A H1AB 0.9900 ?
O2A C7A 1.217(2) ?
C2A C3A 1.497(3) ?
C2A H2AA 0.9900 ?
C2A H2AB 0.9900 ?
O3A C24A 1.210(2) y
C3A C4A 1.507(3) ?
O4A C24A 1.326(2) y
O4A H4AC 0.8400 ?
C4A C5A 1.545(3) ?
C4A H4AA 0.9900 ?
C4A H4AB 0.9900 ?
C5A C6A 1.545(3) ?
C5A C10A 1.547(3) ?
C5A H5AA 1.0000 ?
C6A C7A 1.514(3) ?
C6A H6AA 0.9900 ?
C6A H6AB 0.9900 ?
C7A C8A 1.509(3) ?
C8A C14A 1.522(3) ?
C8A C9A 1.555(2) ?
C8A H8AA 1.0000 ?
C9A C11A 1.535(3) ?
C9A C10A 1.559(2) ?
C9A H9AA 1.0000 ?
C10A C19A 1.545(2) ?
C11A C12A 1.543(3) ?
C11A H11E 0.9900 ?
C11A H11F 0.9900 ?
C12A C13A 1.522(3) ?
C12A H12E 0.9900 ?
C12A H12F 0.9900 ?
C13A C18A 1.544(2) ?
C13A C14A 1.546(2) ?
C13A C17A 1.558(2) ?
C14A C15A 1.527(2) ?
C14A H14C 1.0000 ?
C15A C16A 1.550(3) ?
C15A H15E 0.9900 ?
C15A H15F 0.9900 ?
C16A C17A 1.555(3) ?
C16A H16E 0.9900 ?
C16A H16F 0.9900 ?
C17A C20A 1.541(3) ?
C17A H17C 1.0000 ?
C18A H18G 0.9800 ?
C18A H18H 0.9800 ?
C18A H18I 0.9800 ?
C19A H19G 0.9800 ?
C19A H19H 0.9800 ?
C19A H19I 0.9800 ?
C20A C21A 1.528(3) ?
C20A C22A 1.538(3) ?
C20A H20C 1.0000 ?
C21A H21G 0.9800 ?
C21A H21H 0.9800 ?
C21A H21I 0.9800 ?
C22A C23A 1.541(3) ?
C22A H22E 0.9900 ?
C22A H22F 0.9900 ?
C23A C24A 1.500(3) ?
C23A H23E 0.9900 ?
C23A H23F 0.9900 ?

loop_
_geom_hbond_atom_site_label_D
_geom_hbond_atom_site_label_H
_geom_hbond_atom_site_label_A
_geom_hbond_site_symmetry_A
_geom_hbond_distance_DH
_geom_hbond_distance_HA
_geom_hbond_distance_DA
_geom_hbond_angle_DHA
_geom_hbond_publ_flag
C1A H1AA O1B 4_445 0.99 2.69 3.145(2) 108 y
C4A H4AA O2C 4_555 0.99 2.57 3.369(2) 137 y
C6A H6AA O4A 4_545 0.99 2.62 3.345(2) 130 y
C11A H11F O2A 1_455 0.99 2.67 3.495(2) 141 y
C16A H16E O3C 4_555 0.99 2.60 3.459(2) 145 y
C22A H22E O3C 4_555 0.99 2.67 3.527(3) 145 y
C1C H1CA O4C 3_655 0.99 2.65 3.070(2) 106 y
C2C H2CA O4C 3_655 0.99 2.65 3.297(2) 123 y
C11B H11D O2B 1_455 0.99 2.58 3.095(2) 113 y
C19B H19D O1C 1_545 0.98 2.54 3.434(2) 152 y
C6C H6CB O4C 3_555 0.99 2.66 3.223(2) 117 y
C14C H14A O2A 4_455 1.00 2.64 3.593(2) 161 y
O4A H4AC O1B 1_555 0.84 1.87 2.7055(19) 180 y
O4B H4BC O3C 1_555 0.84 1.81 2.6485(19) 178 y
O4C H4CC O3B 1_555 0.84 1.82 2.6598(18) 178 y

loop_
_geom_torsion_atom_site_label_1
_geom_torsion_atom_site_label_2
_geom_torsion_atom_site_label_3
_geom_torsion_atom_site_label_4
_geom_torsion
C10B C1B C2B C3B 56.0(2)
C10C C1C C2C C3C 58.6(2)
C1B C2B C3B O1B 127.5(2)
C1B C2B C3B C4B -51.5(2)
C1C C2C C3C O1C 123.7(2)
C1C C2C C3C C4C -53.7(2)
O1C C3C C4C C5C -127.2(2)
C2C C3C C4C C5C 50.3(2)
O1B C3B C4B C5B -129.71(19)
C2B C3B C4B C5B 49.3(2)
C3B C4B C5B C6B -174.40(15)
C3B C4B C5B C10B -48.9(2)
C3C C4C C5C C10C -47.8(2)
C3C C4C C5C C6C -173.61(17)
C4B C5B C6B C7B 72.01(19)
C10B C5B C6B C7B -54.0(2)
C4C C5C C6C C7C 75.5(2)
C10C C5C C6C C7C -51.0(2)
C5C C6C C7C O2C -118.9(2)
C5C C6C C7C C8C 56.9(2)
C5B C6B C7B O2B -111.5(2)
C5B C6B C7B C8B 61.76(19)
O2C C7C C8C C14C -7.9(3)
C6C C7C C8C C14C 176.32(15)
O2C C7C C8C C9C 115.09(19)
C6C C7C C8C C9C -60.65(19)
O2B C7B C8B C14B -12.8(3)
C6B C7B C8B C14B 173.92(15)
O2B C7B C8B C9B 109.62(19)
C6B C7B C8B C9B -63.64(18)
C7C C8C C9C C11C -170.62(15)
C14C C8C C9C C11C -45.69(19)
C7C C8C C9C C10C 60.30(18)
C14C C8C C9C C10C -174.77(14)
C7B C8B C9B C11B -171.88(14)
C14B C8B C9B C11B -46.91(19)
C7B C8B C9B C10B 59.32(18)
C14B C8B C9B C10B -175.71(14)
C2B C1B C10B C19B -172.97(16)
C2B C1B C10B C5B -56.0(2)
C2B C1B C10B C9B 65.4(2)
C4B C5B C10B C1B 51.3(2)
C6B C5B C10B C1B 174.63(15)
C4B C5B C10B C19B 166.41(16)
C6B C5B C10B C19B -70.25(19)
C4B C5B C10B C9B -71.13(19)
C6B C5B C10B C9B 52.21(19)
C11B C9B C10B C1B 56.18(19)
C8B C9B C10B C1B -175.94(14)
C11B C9B C10B C19B -62.4(2)
C8B C9B C10B C19B 65.5(2)
C11B C9B C10B C5B 176.54(14)
C8B C9B C10B C5B -55.58(18)
C2C C1C C10C C19C -174.22(16)
C2C C1C C10C C5C -57.0(2)
C2C C1C C10C C9C 63.6(2)
C4C C5C C10C C1C 49.7(2)
C6C C5C C10C C1C 173.72(15)
C4C C5C C10C C19C 165.35(16)
C6C C5C C10C C19C -70.63(19)
C4C C5C C10C C9C -71.66(19)
C6C C5C C10C C9C 52.36(19)
C11C C9C C10C C1C 53.83(19)
C8C C9C C10C C1C -177.62(14)
C11C C9C C10C C19C -65.3(2)
C8C C9C C10C C19C 63.3(2)
C11C C9C C10C C5C 173.40(15)
C8C C9C C10C C5C -58.05(18)
C10C C9C C11C C12C 172.74(15)
C8C C9C C11C C12C 45.0(2)
C10B C9B C11B C12B 172.84(15)
C8B C9B C11B C12B 45.1(2)
C9B C11B C12B C13B -52.7(2)
C9C C11C C12C C13C -53.6(2)
C11C C12C C13C C18C -62.5(2)
C11C C12C C13C C14C 60.06(18)
C11C C12C C13C C17C 170.91(15)
C11B C12B C13B C18B -62.64(19)
C11B C12B C13B C14B 58.97(18)
C11B C12B C13B C17B 171.53(15)
C7C C8C C14C C15C -61.3(2)
C9C C8C C14C C15C 178.53(15)
C7C C8C C14C C13C 176.62(15)
C9C C8C C14C C13C 56.45(18)
C18C C13C C14C C8C 58.39(19)
C12C C13C C14C C8C -63.19(18)
C17C C13C C14C C8C 174.52(14)
C18C C13C C14C C15C -70.61(18)
C12C C13C C14C C15C 167.81(14)
C17C C13C C14C C15C 45.52(16)
C7B C8B C14B C15B -61.1(2)
C9B C8B C14B C15B 179.51(15)
C7B C8B C14B C13B 177.49(14)
C9B C8B C14B C13B 58.08(18)
C12B C13B C14B C8B -63.49(18)
C18B C13B C14B C8B 57.42(19)
C17B C13B C14B C8B 173.96(14)
C12B C13B C14B C15B 167.10(14)
C18B C13B C14B C15B -72.00(17)
C17B C13B C14B C15B 44.55(16)
C8B C14B C15B C16B -160.06(16)
C13B C14B C15B C16B -34.37(18)
C8C C14C C15C C16C -159.10(15)
C13C C14C C15C C16C -33.11(17)
C14C C15C C16C C17C 7.62(18)
C14B C15B C16B C17B 10.99(19)
C12B C13B C17B C20B 83.72(19)
C18B C13B C17B C20B -42.7(2)
C14B C13B C17B C20B -160.99(14)
C12B C13B C17B C16B -151.99(15)
C18B C13B C17B C16B 81.55(17)
C14B C13B C17B C16B -36.70(16)
C15B C16B C17B C20B 144.54(15)
C15B C16B C17B C13B 16.23(18)
C18C C13C C17C C20C -45.6(2)
C12C C13C C17C C20C 81.7(2)
C14C C13C C17C C20C -163.91(15)
C18C C13C C17C C16C 78.94(17)
C12C C13C C17C C16C -153.80(15)
C14C C13C C17C C16C -39.38(16)
C15C C16C C17C C20C 149.29(14)
C15C C16C C17C C13C 20.25(18)
C13B C17B C20B C21B -58.9(2)
C16B C17B C20B C21B -179.04(15)
C13B C17B C20B C22B 177.52(15)
C16B C17B C20B C22B 57.39(19)
C13C C17C C20C C22C 176.80(15)
C16C C17C C20C C22C 56.29(19)
C13C C17C C20C C21C -60.4(2)
C16C C17C C20C C21C 179.12(14)
C17C C20C C22C C23C -177.34(15)
C21C C20C C22C C23C 58.8(2)
C21B C20B C22B C23B 62.3(2)
C17B C20B C22B C23B -172.55(15)
C20C C22C C23C C24C -174.27(16)
C20B C22B C23B C24B 67.2(2)
C22C C23C C24C O3C -6.9(3)
C22C C23C C24C O4C 171.78(16)
C22B C23B C24B O3B -0.3(3)
C22B C23B C24B O4B 177.66(17)
C10A C1A C2A C3A 58.7(2)
C1A C2A C3A O1A 121.6(2)
C1A C2A C3A C4A -55.3(2)
O1A C3A C4A C5A -124.6(2)
C2A C3A C4A C5A 52.2(2)
C3A C4A C5A C6A -175.23(16)
C3A C4A C5A C10A -49.2(2)
C4A C5A C6A C7A 76.3(2)
C10A C5A C6A C7A -50.1(2)
C5A C6A C7A O2A -121.0(2)
C5A C6A C7A C8A 55.8(2)
O2A C7A C8A C14A -7.3(3)
C6A C7A C8A C14A 175.96(15)
O2A C7A C8A C9A 116.4(2)
C6A C7A C8A C9A -60.27(19)
C7A C8A C9A C11A -170.83(16)
C14A C8A C9A C11A -45.1(2)
C7A C8A C9A C10A 60.71(18)
C14A C8A C9A C10A -173.57(15)
C2A C1A C10A C19A -173.26(17)
C2A C1A C10A C5A -56.7(2)
C2A C1A C10A C9A 64.6(2)
C6A C5A C10A C1A 174.47(16)
C4A C5A C10A C1A 50.3(2)
C6A C5A C10A C19A -70.7(2)
C4A C5A C10A C19A 165.20(17)
C6A C5A C10A C9A 51.9(2)
C4A C5A C10A C9A -72.3(2)
C11A C9A C10A C1A 53.3(2)
C8A C9A C10A C1A -178.32(15)
C11A C9A C10A C19A -65.6(2)
C8A C9A C10A C19A 62.8(2)
C11A C9A C10A C5A 173.61(16)
C8A C9A C10A C5A -57.99(19)
C8A C9A C11A C12A 44.4(2)
C10A C9A C11A C12A 171.68(16)
C9A C11A C12A C13A -53.0(2)
C11A C12A C13A C18A -62.9(2)
C11A C12A C13A C14A 59.4(2)
C11A C12A C13A C17A 170.83(16)
C7A C8A C14A C15A -60.4(2)
C9A C8A C14A C15A 178.40(15)
C7A C8A C14A C13A 176.82(15)
C9A C8A C14A C13A 55.58(19)
C12A C13A C14A C8A -62.32(19)
C18A C13A C14A C8A 59.2(2)
C17A C13A C14A C8A 174.43(14)
C12A C13A C14A C15A 167.96(15)
C18A C13A C14A C15A -70.48(19)
C17A C13A C14A C15A 44.71(16)
C8A C14A C15A C16A -157.44(16)
C13A C14A C15A C16A -30.55(18)
C14A C15A C16A C17A 4.13(19)
C15A C16A C17A C20A 153.45(15)
C15A C16A C17A C13A 23.30(18)
C12A C13A C17A C20A 78.1(2)
C18A C13A C17A C20A -49.2(2)
C14A C13A C17A C20A -166.79(15)
C12A C13A C17A C16A -156.02(16)
C18A C13A C17A C16A 76.66(18)
C14A C13A C17A C16A -40.91(16)
C16A C17A C20A C21A -179.13(16)
C13A C17A C20A C21A -57.8(2)
C16A C17A C20A C22A 57.8(2)
C13A C17A C20A C22A 179.17(16)
C21A C20A C22A C23A 61.1(2)
C17A C20A C22A C23A -175.30(17)
C20A C22A C23A C24A 80.2(2)
C22A C23A C24A O3A 129.8(2)
C22A C23A C24A O4A -51.4(3)

loop_
_cod_changelog_entry_id
_cod_changelog_entry_author
_cod_changelog_entry_date
_cod_changelog_entry_text
1 'Vaitkus, Antanas' 2021-11-12T15:40:00+03:00 'Updated bibliographic information.'

loop_
_cod_related_entry_id
_cod_related_entry_database
_cod_related_entry_code
1 ChemSpider 85006
